data_4315527
loop_
_publ_author_name
'Keith Izod'
'John Stewart'
'Ewan R. Clark'
'William Clegg'
'Ross W. Harrington'

_publ_section_title
;
 Germanium(II) and Tin(II) Complexes of a Sterically Demanding Phosphanide
 Ligand
;
_journal_name_full 'Inorganic Chemistry'
_journal_page_first 4698
_journal_page_last 4707
_journal_paper_doi 10.1021/ic1003534
_journal_volume 49
_journal_year 2010
_chemical_formula_moiety 'C44 H94 K2 N6 P2 Si4'
_chemical_formula_sum 'C44 H94 K2 N6 P2 Si4'
_chemical_formula_weight 959.75
_chemical_name_systematic
;
 ?
;
_space_group_IT_number 14
_symmetry_cell_setting monoclinic
_symmetry_space_group_name_Hall '-P 2ybc'
_symmetry_space_group_name_H-M 'P 1 21/c 1'
_atom_sites_solution_hydrogens geom
_atom_sites_solution_primary direct
_atom_sites_solution_secondary difmap
_audit_creation_method SHELXL-97
_cell_angle_alpha 90.00
_cell_angle_beta 111.225(14)
_cell_angle_gamma 90.00
_cell_formula_units_Z 2
_cell_length_a 13.538(3)
_cell_length_b 13.331(3)
_cell_length_c 17.801(3)
_cell_measurement_reflns_used 132
_cell_measurement_temperature 160(2)
_cell_measurement_theta_max 27.5
_cell_measurement_theta_min 2.5
_cell_volume 2994.7(11)
_computing_cell_refinement EvalCCD
_computing_data_collection 'Nonius COLLECT'
_computing_data_reduction EvalCCD
_computing_molecular_graphics 'Bruker SHELXTL'
_computing_publication_material 'Bruker SHELXTL and local programs'
_computing_structure_refinement 'Bruker SHELXTL'
_computing_structure_solution SIR2002
_diffrn_ambient_temperature 160(2)
_diffrn_measured_fraction_theta_full 0.987
_diffrn_measured_fraction_theta_max 0.987
_diffrn_measurement_device_type 'Nonius KappaCCD diffractometer'
_diffrn_measurement_method '\f and \w scans'
_diffrn_radiation_monochromator graphite
_diffrn_radiation_source 'sealed tube'
_diffrn_radiation_type MoK\a
_diffrn_radiation_wavelength 0.71073
_diffrn_reflns_av_R_equivalents 0.0570
_diffrn_reflns_av_sigmaI/netI 0.0819
_diffrn_reflns_limit_h_max 15
_diffrn_reflns_limit_h_min -16
_diffrn_reflns_limit_k_max 14
_diffrn_reflns_limit_k_min -15
_diffrn_reflns_limit_l_max 20
_diffrn_reflns_limit_l_min -21
_diffrn_reflns_number 13750
_diffrn_reflns_theta_full 25.00
_diffrn_reflns_theta_max 25.00
_diffrn_reflns_theta_min 3.92
_diffrn_standards_number 0
_exptl_absorpt_coefficient_mu 0.323
_exptl_absorpt_correction_T_max 0.938
_exptl_absorpt_correction_T_min 0.924
_exptl_absorpt_correction_type multi-scan
_exptl_absorpt_process_details SADABS
_exptl_crystal_colour yellow
_exptl_crystal_density_diffrn 1.064
_exptl_crystal_density_method 'not measured'
_exptl_crystal_description block
_exptl_crystal_F_000 1048
_exptl_crystal_size_max 0.25
_exptl_crystal_size_mid 0.20
_exptl_crystal_size_min 0.20
_refine_diff_density_max 0.329
_refine_diff_density_min -0.272
_refine_diff_density_rms 0.067
_refine_ls_extinction_coef 0.0066(9)
_refine_ls_extinction_expression Fc^*^=kFc[1+0.001xFc^2^\l^3^/sin(2\q)]^-1/4^
_refine_ls_extinction_method SHELXL
_refine_ls_goodness_of_fit_ref 1.075
_refine_ls_hydrogen_treatment constr
_refine_ls_matrix_type full
_refine_ls_number_parameters 324
_refine_ls_number_reflns 5206
_refine_ls_number_restraints 0
_refine_ls_restrained_S_all 1.075
_refine_ls_R_factor_all 0.1027
_refine_ls_R_factor_gt 0.0579
_refine_ls_shift/su_max 0.001
_refine_ls_shift/su_mean 0.000
_refine_ls_structure_factor_coef Fsqd
_refine_ls_weighting_details 'calc w=1/[\s^2^(Fo^2^)+(0.0445P)^2^+1.7419P] where P=(Fo^2^+2Fc^2^)/3'
_refine_ls_weighting_scheme calc
_refine_ls_wR_factor_gt 0.1142
_refine_ls_wR_factor_ref 0.1291
_reflns_number_gt 3448
_reflns_number_total 5206
_reflns_threshold_expression I>2\s(I)
_cod_data_source_file ic1003534_si_001_3.cif
_cod_data_source_block ki275_compound_17(pmdeta)
_cod_original_cell_volume 2994.9(11)
_cod_original_sg_symbol_H-M 'P 21/c'
_cod_database_code 4315527

loop_
_symmetry_equiv_pos_as_xyz
'x, y, z'
'-x, y+1/2, -z+1/2'
'-x, -y, -z'
'x, -y-1/2, z-1/2'

loop_
_atom_site_label
_atom_site_type_symbol
_atom_site_fract_x
_atom_site_fract_y
_atom_site_fract_z
_atom_site_U_iso_or_equiv
_atom_site_adp_type
_atom_site_occupancy
_atom_site_symmetry_multiplicity
_atom_site_calc_flag
_atom_site_refinement_flags
_atom_site_disorder_assembly
_atom_site_disorder_group
K K 0.66433(6) 0.40905(5) 0.59884(4) 0.0336(2) Uani 1 1 d . . .
P P 0.38956(7) 0.41421(6) 0.54297(5) 0.0302(2) Uani 1 1 d . . .
Si1 Si 0.18801(7) 0.34596(7) 0.57617(5) 0.0296(2) Uani 1 1 d . A .
Si2 Si 0.28878(8) 0.21325(7) 0.47349(5) 0.0336(3) Uani 1 1 d . A .
N1 N 0.8697(2) 0.4178(2) 0.74580(17) 0.0398(7) Uani 1 1 d . A .
N2 N 0.7464(2) 0.22492(19) 0.68641(16) 0.0349(7) Uani 1 1 d . A .
N3 N 0.7418(3) 0.2596(2) 0.51759(18) 0.0484(8) Uani 1 1 d . A .
C1 C 0.3110(2) 0.3041(2) 0.55884(17) 0.0236(7) Uani 1 1 d . . .
H1A H 0.3570 0.2694 0.6091 0.028 Uiso 1 1 calc R A .
C2 C 0.4598(2) 0.4611(2) 0.64361(18) 0.0266(7) Uani 1 1 d . A .
C3 C 0.5162(3) 0.5538(2) 0.6517(2) 0.0380(9) Uani 1 1 d . A .
H3A H 0.5147 0.5874 0.6042 0.046 Uiso 1 1 calc R . .
C4 C 0.5725(3) 0.5966(3) 0.7256(2) 0.0461(10) Uani 1 1 d . . .
H4A H 0.6086 0.6582 0.7276 0.055 Uiso 1 1 calc R A .
C5 C 0.5772(3) 0.5508(3) 0.7968(2) 0.0465(10) Uani 1 1 d . A .
H5A H 0.6150 0.5808 0.8475 0.056 Uiso 1 1 calc R . .
C6 C 0.5252(3) 0.4605(3) 0.79169(19) 0.0400(9) Uani 1 1 d . . .
H6A H 0.5279 0.4279 0.8399 0.048 Uiso 1 1 calc R A .
C7 C 0.4692(3) 0.4161(2) 0.71806(18) 0.0330(8) Uani 1 1 d . A .
H7A H 0.4359 0.3532 0.7175 0.040 Uiso 1 1 calc R . .
C8 C 0.0834(3) 0.3845(3) 0.4778(2) 0.0436(9) Uani 1 1 d . . .
H8A H 0.1122 0.4359 0.4520 0.065 Uiso 1 1 calc R A .
H8B H 0.0220 0.4117 0.4878 0.065 Uiso 1 1 calc R . .
H8C H 0.0614 0.3260 0.4422 0.065 Uiso 1 1 calc R . .
C9 C 0.1348(3) 0.2422(3) 0.6230(2) 0.0450(9) Uani 1 1 d . . .
H9A H 0.1929 0.2130 0.6683 0.067 Uiso 1 1 calc R A .
H9B H 0.1027 0.1902 0.5826 0.067 Uiso 1 1 calc R . .
H9C H 0.0813 0.2695 0.6425 0.067 Uiso 1 1 calc R . .
C10 C 0.2078(3) 0.4556(3) 0.6466(2) 0.0441(9) Uani 1 1 d . . .
H10A H 0.2481 0.5081 0.6317 0.066 Uiso 1 1 calc R A .
H10B H 0.2470 0.4337 0.7020 0.066 Uiso 1 1 calc R . .
H10C H 0.1387 0.4822 0.6428 0.066 Uiso 1 1 calc R . .
C11 C 0.1902(3) 0.1122(2) 0.4704(2) 0.0466(10) Uani 1 1 d . . .
H11A H 0.1210 0.1427 0.4615 0.070 Uiso 1 1 calc R A .
H11B H 0.2144 0.0758 0.5218 0.070 Uiso 1 1 calc R . .
H11C H 0.1840 0.0654 0.4265 0.070 Uiso 1 1 calc R . .
C12 C 0.4158(3) 0.1475(3) 0.4840(2) 0.0586(11) Uani 1 1 d . . .
H12A H 0.4711 0.1974 0.4892 0.088 Uiso 1 1 calc R A .
H12B H 0.4050 0.1061 0.4361 0.088 Uiso 1 1 calc R . .
H12C H 0.4376 0.1047 0.5320 0.088 Uiso 1 1 calc R . .
C13 C 0.2387(3) 0.2771(3) 0.3724(2) 0.0549(11) Uani 1 1 d . . .
H13A H 0.2856 0.3332 0.3726 0.082 Uiso 1 1 calc R A .
H13B H 0.1669 0.3024 0.3615 0.082 Uiso 1 1 calc R . .
H13C H 0.2375 0.2290 0.3304 0.082 Uiso 1 1 calc R . .
C14 C 0.9622(10) 0.4119(11) 0.7316(7) 0.055(3) Uani 0.399(9) 1 d P A 1
H14D H 0.9656 0.4672 0.6964 0.083 Uiso 0.399(9) 1 calc PR A 1
H14E H 0.9650 0.3478 0.7055 0.083 Uiso 0.399(9) 1 calc PR A 1
H14F H 1.0224 0.4164 0.7828 0.083 Uiso 0.399(9) 1 calc PR A 1
C14A C 0.9620(8) 0.4776(8) 0.7411(6) 0.083(4) Uani 0.601(9) 1 d P A 2
H14A H 0.9929 0.4426 0.7065 0.124 Uiso 0.601(9) 1 calc PR A 2
H14B H 1.0158 0.4850 0.7953 0.124 Uiso 0.601(9) 1 calc PR A 2
H14C H 0.9373 0.5441 0.7186 0.124 Uiso 0.601(9) 1 calc PR A 2
C15 C 0.8696(10) 0.5137(10) 0.7911(9) 0.055(4) Uani 0.399(9) 1 d P A 1
H15A H 0.8040 0.5179 0.8023 0.083 Uiso 0.399(9) 1 calc PR A 1
H15B H 0.8741 0.5713 0.7583 0.083 Uiso 0.399(9) 1 calc PR A 1
H15C H 0.9306 0.5140 0.8419 0.083 Uiso 0.399(9) 1 calc PR A 1
C15A C 0.8251(9) 0.4687(8) 0.7950(7) 0.079(3) Uani 0.601(9) 1 d P A 2
H15D H 0.7987 0.5342 0.7713 0.119 Uiso 0.601(9) 1 calc PR A 2
H15E H 0.8792 0.4782 0.8488 0.119 Uiso 0.601(9) 1 calc PR A 2
H15F H 0.7663 0.4292 0.7993 0.119 Uiso 0.601(9) 1 calc PR A 2
C16 C 0.8552(9) 0.3333(7) 0.7986(5) 0.036(3) Uani 0.399(9) 1 d P A 1
H16A H 0.9213 0.3280 0.8465 0.043 Uiso 0.399(9) 1 calc PR A 1
H16B H 0.7982 0.3535 0.8180 0.043 Uiso 0.399(9) 1 calc PR A 1
C16A C 0.9102(6) 0.3172(5) 0.7747(5) 0.052(2) Uani 0.601(9) 1 d P A 2
H16C H 0.9573 0.2958 0.7462 0.062 Uiso 0.601(9) 1 calc PR A 2
H16D H 0.9542 0.3222 0.8327 0.062 Uiso 0.601(9) 1 calc PR A 2
C17 C 0.8309(3) 0.2385(3) 0.7648(2) 0.0578(11) Uani 0.399(9) 1 d P A 1
H17A H 0.8133 0.1961 0.8039 0.069 Uiso 0.399(9) 1 calc PR A 1
H17B H 0.8965 0.2107 0.7606 0.069 Uiso 0.399(9) 1 calc PR A 1
C17A C 0.8309(3) 0.2385(3) 0.7648(2) 0.0578(11) Uani 0.601(9) 1 d P A 2
H17C H 0.8692 0.1739 0.7796 0.069 Uiso 0.601(9) 1 calc PR A 2
H17D H 0.7970 0.2512 0.8047 0.069 Uiso 0.601(9) 1 calc PR A 2
C18 C 0.6494(3) 0.1910(3) 0.6981(3) 0.0747(14) Uani 1 1 d . . .
H18A H 0.6633 0.1274 0.7277 0.112 Uiso 1 1 calc R A .
H18B H 0.5928 0.1815 0.6455 0.112 Uiso 1 1 calc R . .
H18C H 0.6275 0.2416 0.7288 0.112 Uiso 1 1 calc R . .
C19 C 0.7764(5) 0.1536(3) 0.6378(3) 0.0798(16) Uani 0.399(9) 1 d P A 1
H19A H 0.8266 0.1065 0.6757 0.096 Uiso 0.399(9) 1 calc PR A 1
H19B H 0.7119 0.1144 0.6082 0.096 Uiso 0.399(9) 1 calc PR A 1
C19A C 0.7764(5) 0.1536(3) 0.6378(3) 0.0798(16) Uani 0.601(9) 1 d P A 2
H19C H 0.7541 0.0866 0.6497 0.096 Uiso 0.601(9) 1 calc PR A 2
H19D H 0.8548 0.1530 0.6573 0.096 Uiso 0.601(9) 1 calc PR A 2
C20 C 0.8189(10) 0.1792(7) 0.5845(7) 0.039(3) Uani 0.399(9) 1 d P A 1
H20A H 0.8294 0.1184 0.5563 0.047 Uiso 0.399(9) 1 calc PR A 1
H20B H 0.8892 0.2101 0.6126 0.047 Uiso 0.399(9) 1 calc PR A 1
C20A C 0.7386(9) 0.1636(5) 0.5509(4) 0.055(2) Uani 0.601(9) 1 d P A 2
H20C H 0.7803 0.1172 0.5306 0.065 Uiso 0.601(9) 1 calc PR A 2
H20D H 0.6642 0.1401 0.5292 0.065 Uiso 0.601(9) 1 calc PR A 2
C21 C 0.6798(12) 0.2046(14) 0.4510(8) 0.065(4) Uani 0.399(9) 1 d P A 1
H21D H 0.6198 0.1752 0.4617 0.097 Uiso 0.399(9) 1 calc PR A 1
H21E H 0.7225 0.1510 0.4403 0.097 Uiso 0.399(9) 1 calc PR A 1
H21F H 0.6532 0.2488 0.4039 0.097 Uiso 0.399(9) 1 calc PR A 1
C21A C 0.6678(8) 0.2599(7) 0.4289(5) 0.050(2) Uani 0.601(9) 1 d P A 2
H21A H 0.6702 0.3258 0.4053 0.075 Uiso 0.601(9) 1 calc PR A 2
H21B H 0.5952 0.2458 0.4253 0.075 Uiso 0.601(9) 1 calc PR A 2
H21C H 0.6906 0.2083 0.3995 0.075 Uiso 0.601(9) 1 calc PR A 2
C22 C 0.833(3) 0.312(3) 0.4957(12) 0.071(7) Uani 0.399(9) 1 d P A 1
H22D H 0.8092 0.3789 0.4727 0.107 Uiso 0.399(9) 1 calc PR A 1
H22E H 0.8501 0.2715 0.4562 0.107 Uiso 0.399(9) 1 calc PR A 1
H22F H 0.8965 0.3196 0.5445 0.107 Uiso 0.399(9) 1 calc PR A 1
C22A C 0.8341(14) 0.3052(15) 0.5242(8) 0.063(4) Uani 0.601(9) 1 d P A 2
H22A H 0.8642 0.3379 0.5769 0.094 Uiso 0.601(9) 1 calc PR A 2
H22B H 0.8207 0.3555 0.4815 0.094 Uiso 0.601(9) 1 calc PR A 2
H22C H 0.8841 0.2550 0.5189 0.094 Uiso 0.601(9) 1 calc PR A 2

loop_
_atom_site_aniso_label
_atom_site_aniso_U_11
_atom_site_aniso_U_22
_atom_site_aniso_U_33
_atom_site_aniso_U_23
_atom_site_aniso_U_13
_atom_site_aniso_U_12
K 0.0378(5) 0.0302(4) 0.0300(4) 0.0036(3) 0.0090(3) 0.0040(3)
P 0.0360(5) 0.0302(5) 0.0231(4) 0.0019(4) 0.0090(4) -0.0080(4)
Si1 0.0291(5) 0.0250(5) 0.0338(5) 0.0013(4) 0.0102(4) 0.0003(4)
Si2 0.0407(6) 0.0318(5) 0.0265(5) -0.0048(4) 0.0098(4) -0.0021(4)
N1 0.0390(18) 0.0349(17) 0.0380(16) 0.0023(14) 0.0049(14) 0.0001(14)
N2 0.0419(18) 0.0304(16) 0.0310(15) 0.0030(13) 0.0114(14) 0.0009(13)
N3 0.075(3) 0.0387(19) 0.0386(18) -0.0055(15) 0.0287(18) -0.0112(17)
C1 0.0249(17) 0.0229(16) 0.0199(15) 0.0029(13) 0.0046(13) -0.0028(13)
C2 0.0262(19) 0.0256(17) 0.0284(17) -0.0011(14) 0.0103(15) 0.0030(14)
C3 0.046(2) 0.0341(19) 0.038(2) -0.0044(16) 0.0202(18) -0.0075(17)
C4 0.045(2) 0.042(2) 0.053(2) -0.021(2) 0.020(2) -0.0183(19)
C5 0.042(2) 0.059(3) 0.034(2) -0.0195(19) 0.0089(18) -0.002(2)
C6 0.040(2) 0.052(2) 0.0247(18) 0.0034(17) 0.0084(16) 0.0098(19)
C7 0.034(2) 0.0331(19) 0.0303(18) 0.0032(16) 0.0092(15) 0.0034(16)
C8 0.037(2) 0.038(2) 0.049(2) 0.0047(18) 0.0066(18) 0.0056(17)
C9 0.040(2) 0.047(2) 0.053(2) 0.0057(19) 0.0229(19) 0.0005(18)
C10 0.036(2) 0.044(2) 0.055(2) -0.0088(19) 0.0206(19) 0.0044(18)
C11 0.060(3) 0.0297(19) 0.042(2) -0.0076(17) 0.009(2) -0.0074(18)
C12 0.056(3) 0.068(3) 0.056(3) -0.021(2) 0.026(2) 0.006(2)
C13 0.070(3) 0.059(3) 0.031(2) -0.0027(19) 0.012(2) -0.015(2)
C14 0.064(8) 0.061(8) 0.048(6) -0.016(7) 0.027(6) -0.021(8)
C14A 0.070(6) 0.073(7) 0.086(7) 0.026(6) 0.004(5) -0.037(6)
C15 0.042(8) 0.044(8) 0.073(8) -0.020(7) 0.012(6) -0.003(6)
C15A 0.081(8) 0.063(7) 0.091(7) -0.019(6) 0.028(6) 0.002(5)
C16 0.044(7) 0.041(6) 0.016(4) 0.006(4) 0.002(4) -0.004(5)
C16A 0.044(5) 0.053(5) 0.051(4) 0.013(4) 0.008(4) 0.004(4)
C17 0.062(3) 0.052(3) 0.042(2) 0.015(2) -0.002(2) -0.009(2)
C17A 0.062(3) 0.052(3) 0.042(2) 0.015(2) -0.002(2) -0.009(2)
C18 0.053(3) 0.082(3) 0.086(3) 0.040(3) 0.021(3) -0.007(2)
C19 0.141(5) 0.047(3) 0.053(3) 0.012(2) 0.037(3) 0.043(3)
C19A 0.141(5) 0.047(3) 0.053(3) 0.012(2) 0.037(3) 0.043(3)
C20 0.040(7) 0.028(5) 0.048(6) 0.005(5) 0.015(6) 0.013(5)
C20A 0.085(7) 0.030(4) 0.049(5) -0.003(3) 0.025(5) 0.019(4)
C21 0.054(8) 0.106(14) 0.042(8) -0.010(9) 0.028(7) -0.018(10)
C21A 0.057(5) 0.058(6) 0.041(5) 0.000(4) 0.024(4) -0.004(5)
C22 0.079(12) 0.087(12) 0.036(11) 0.017(10) 0.006(10) -0.033(8)
C22A 0.045(6) 0.069(7) 0.064(10) 0.021(8) 0.007(8) 0.004(5)

loop_
_atom_type_symbol
_atom_type_description
_atom_type_scat_dispersion_real
_atom_type_scat_dispersion_imag
_atom_type_scat_source
C C 0.0033 0.0016 'International Tables Vol C Tables 4.2.6.8 and 6.1.1.4'
H H 0.0000 0.0000 'International Tables Vol C Tables 4.2.6.8 and 6.1.1.4'
N N 0.0061 0.0033 'International Tables Vol C Tables 4.2.6.8 and 6.1.1.4'
Si Si 0.0817 0.0704 'International Tables Vol C Tables 4.2.6.8 and 6.1.1.4'
P P 0.1023 0.0942 'International Tables Vol C Tables 4.2.6.8 and 6.1.1.4'
K K 0.2009 0.2494 'International Tables Vol C Tables 4.2.6.8 and 6.1.1.4'

loop_
_geom_angle_atom_site_label_1
_geom_angle_atom_site_label_2
_geom_angle_atom_site_label_3
_geom_angle
_geom_angle_site_symmetry_1
_geom_angle_site_symmetry_3
_geom_angle_publ_flag
P K P 81.47(3) . 3_666 ?
P K N1 142.21(6) . . ?
P K N1 120.22(6) 3_666 . ?
P K N2 109.34(6) . . ?
P K N2 159.99(6) 3_666 . ?
P K N3 114.61(8) . . ?
P K N3 97.38(6) 3_666 . ?
N1 K N2 61.29(8) . . ?
N1 K N3 94.17(9) . . ?
N2 K N3 62.99(8) . . ?
K P K 98.53(3) . 3_666 ?
K P C1 122.77(10) . . ?
K P C1 132.85(10) 3_666 . ?
K P C2 66.42(10) . . ?
K P C2 113.44(10) 3_666 . ?
C1 P C2 104.06(13) . . ?
C1 Si1 C8 109.90(15) . . ?
C1 Si1 C9 110.86(15) . . ?
C1 Si1 C10 114.72(15) . . ?
C8 Si1 C9 109.40(17) . . ?
C8 Si1 C10 106.62(17) . . ?
C9 Si1 C10 105.08(16) . . ?
C1 Si2 C11 112.86(15) . . ?
C1 Si2 C12 110.33(16) . . ?
C1 Si2 C13 112.25(16) . . ?
C11 Si2 C12 106.43(18) . . ?
C11 Si2 C13 106.85(17) . . ?
C12 Si2 C13 107.81(19) . . ?
K N1 C14 116.8(5) . . ?
K N1 C14A 119.2(4) . . ?
K N1 C15 108.2(5) . . ?
K N1 C15A 95.1(5) . . ?
K N1 C16 102.7(4) . . ?
K N1 C16A 111.9(3) . . ?
C14 N1 C15 109.0(7) . . ?
C14 N1 C16 113.7(7) . . ?
C14A N1 C15A 109.3(6) . . ?
C14A N1 C16A 106.8(5) . . ?
C15 N1 C16 105.7(7) . . ?
C15A N1 C16A 114.4(6) . . ?
K N2 C17 115.0(2) . . ?
K N2 C18 98.5(2) . . ?
K N2 C19 111.8(2) . . ?
C17 N2 C18 109.5(3) . . ?
C17 N2 C19 111.3(3) . . ?
C18 N2 C19 110.0(3) . . ?
K N3 C20 109.6(4) . . ?
K N3 C20A 110.1(3) . . ?
K N3 C21 125.3(7) . . ?
K N3 C21A 107.1(4) . . ?
K N3 C22 105.9(12) . . ?
K N3 C22A 98.0(8) . . ?
C20 N3 C21 107.4(8) . . ?
C20 N3 C22 96.9(11) . . ?
C20A N3 C21A 109.0(5) . . ?
C20A N3 C22A 122.4(8) . . ?
C21 N3 C22 108.0(11) . . ?
C21A N3 C22A 109.1(7) . . ?
P C1 Si1 111.84(15) . . ?
P C1 Si2 108.24(14) . . ?
P C1 H1A 106.9 . . ?
Si1 C1 Si2 115.52(15) . . ?
Si1 C1 H1A 106.9 . . ?
Si2 C1 H1A 106.9 . . ?
P C2 C3 117.9(2) . . ?
P C2 C7 128.0(2) . . ?
C3 C2 C7 114.1(3) . . ?
K C3 H3A 80.4 . . ?
C2 C3 H3A 118.6 . . ?
C2 C3 C4 122.8(3) . . ?
H3A C3 C4 118.6 . . ?
C3 C4 H4A 119.5 . . ?
C3 C4 C5 121.0(3) . . ?
H4A C4 C5 119.5 . . ?
C4 C5 H5A 121.0 . . ?
C4 C5 C6 118.0(3) . . ?
H5A C5 C6 121.0 . . ?
C5 C6 H6A 119.1 . . ?
C5 C6 C7 121.7(3) . . ?
H6A C6 C7 119.1 . . ?
C2 C7 C6 122.4(3) . . ?
C2 C7 H7A 118.8 . . ?
C6 C7 H7A 118.8 . . ?
Si1 C8 H8A 109.5 . . ?
Si1 C8 H8B 109.5 . . ?
Si1 C8 H8C 109.5 . . ?
H8A C8 H8B 109.5 . . ?
H8A C8 H8C 109.5 . . ?
H8B C8 H8C 109.5 . . ?
Si1 C9 H9A 109.5 . . ?
Si1 C9 H9B 109.5 . . ?
Si1 C9 H9C 109.5 . . ?
H9A C9 H9B 109.5 . . ?
H9A C9 H9C 109.5 . . ?
H9B C9 H9C 109.5 . . ?
Si1 C10 H10A 109.5 . . ?
Si1 C10 H10B 109.5 . . ?
Si1 C10 H10C 109.5 . . ?
H10A C10 H10B 109.5 . . ?
H10A C10 H10C 109.5 . . ?
H10B C10 H10C 109.5 . . ?
Si2 C11 H11A 109.5 . . ?
Si2 C11 H11B 109.5 . . ?
Si2 C11 H11C 109.5 . . ?
H11A C11 H11B 109.5 . . ?
H11A C11 H11C 109.5 . . ?
H11B C11 H11C 109.5 . . ?
Si2 C12 H12A 109.5 . . ?
Si2 C12 H12B 109.5 . . ?
Si2 C12 H12C 109.5 . . ?
H12A C12 H12B 109.5 . . ?
H12A C12 H12C 109.5 . . ?
H12B C12 H12C 109.5 . . ?
Si2 C13 H13A 109.5 . . ?
Si2 C13 H13B 109.5 . . ?
Si2 C13 H13C 109.5 . . ?
H13A C13 H13B 109.5 . . ?
H13A C13 H13C 109.5 . . ?
H13B C13 H13C 109.5 . . ?
N1 C14A H14A 109.5 . . ?
N1 C14A H14B 109.5 . . ?
N1 C14A H14C 109.5 . . ?
H14A C14A H14B 109.5 . . ?
H14A C14A H14C 109.5 . . ?
H14B C14A H14C 109.5 . . ?
N1 C14 H14D 109.5 . . ?
N1 C14 H14E 109.5 . . ?
N1 C14 H14F 109.5 . . ?
H14D C14 H14E 109.5 . . ?
H14D C14 H14F 109.5 . . ?
H14E C14 H14F 109.5 . . ?
N1 C15 H15A 109.5 . . ?
N1 C15 H15B 109.5 . . ?
N1 C15 H15C 109.5 . . ?
H15A C15 H15B 109.5 . . ?
H15A C15 H15C 109.5 . . ?
H15B C15 H15C 109.5 . . ?
N1 C15A H15D 109.5 . . ?
N1 C15A H15E 109.5 . . ?
N1 C15A H15F 109.5 . . ?
H15D C15A H15E 109.5 . . ?
H15D C15A H15F 109.5 . . ?
H15E C15A H15F 109.5 . . ?
N1 C16 H16A 107.8 . . ?
N1 C16 H16B 107.8 . . ?
N1 C16 C17 118.0(7) . . ?
H16A C16 H16B 107.1 . . ?
H16A C16 C17 107.8 . . ?
H16B C16 C17 107.8 . . ?
N1 C16A H16C 108.1 . . ?
N1 C16A H16D 108.1 . . ?
H16C C16A H16D 107.3 . . ?
N2 C17 C16 120.5(5) . . ?
N2 C17 H17A 107.2 . . ?
N2 C17 H17B 107.2 . . ?
C16 C17 H17A 107.2 . . ?
C16 C17 H17B 107.2 . . ?
H17A C17 H17B 106.8 . . ?
N2 C18 H18A 109.5 . . ?
N2 C18 H18B 109.5 . . ?
N2 C18 H18C 109.5 . . ?
H18A C18 H18B 109.5 . . ?
H18A C18 H18C 109.5 . . ?
H18B C18 H18C 109.5 . . ?
N2 C19 H19A 106.4 . . ?
N2 C19 H19B 106.4 . . ?
N2 C19 C20 123.5(6) . . ?
H19A C19 H19B 106.5 . . ?
H19A C19 C20 106.4 . . ?
H19B C19 C20 106.4 . . ?
N3 C20 C19 111.0(7) . . ?
N3 C20 H20A 109.4 . . ?
N3 C20 H20B 109.4 . . ?
C19 C20 H20A 109.4 . . ?
C19 C20 H20B 109.4 . . ?
H20A C20 H20B 108.0 . . ?
N3 C20A H20C 107.7 . . ?
N3 C20A H20D 107.7 . . ?
H20C C20A H20D 107.1 . . ?
N3 C21A H21A 109.5 . . ?
N3 C21A H21B 109.5 . . ?
N3 C21A H21C 109.5 . . ?
H21A C21A H21B 109.5 . . ?
H21A C21A H21C 109.5 . . ?
H21B C21A H21C 109.5 . . ?
N3 C21 H21D 109.5 . . ?
N3 C21 H21E 109.5 . . ?
N3 C21 H21F 109.5 . . ?
H21D C21 H21E 109.5 . . ?
H21D C21 H21F 109.5 . . ?
H21E C21 H21F 109.5 . . ?
N3 C22A H22A 109.5 . . ?
N3 C22A H22B 109.5 . . ?
N3 C22A H22C 109.5 . . ?
H22A C22A H22B 109.5 . . ?
H22A C22A H22C 109.5 . . ?
H22B C22A H22C 109.5 . . ?
N3 C22 H22D 109.5 . . ?
N3 C22 H22E 109.5 . . ?
N3 C22 H22F 109.5 . . ?
H22D C22 H22E 109.5 . . ?
H22D C22 H22F 109.5 . . ?
H22E C22 H22F 109.5 . . ?

loop_
_geom_bond_atom_site_label_1
_geom_bond_atom_site_label_2
_geom_bond_distance
_geom_bond_site_symmetry_2
_geom_bond_publ_flag
K P 3.4862(15) . ?
K P 3.3351(12) 3_666 ?
K N1 3.053(3) . ?
K N2 2.905(3) . ?
K N3 2.874(3) . ?
P K 3.3351(12) 3_666 ?
P C1 1.893(3) . ?
P C2 1.809(3) . ?
Si1 C1 1.884(3) . ?
Si1 C8 1.882(3) . ?
Si1 C9 1.888(3) . ?
Si1 C10 1.881(3) . ?
Si2 C1 1.880(3) . ?
Si2 C11 1.883(4) . ?
Si2 C12 1.878(4) . ?
Si2 C13 1.882(4) . ?
N1 C14 1.367(12) . ?
N1 C14A 1.510(9) . ?
N1 C15 1.511(12) . ?
N1 C15A 1.405(10) . ?
N1 C16 1.524(9) . ?
N1 C16A 1.469(7) . ?
N2 C17 1.460(4) . ?
N2 C18 1.473(5) . ?
N2 C19 1.439(5) . ?
N3 C20 1.661(10) . ?
N3 C20A 1.418(7) . ?
N3 C21 1.389(15) . ?
N3 C21A 1.533(10) . ?
N3 C22 1.59(3) . ?
N3 C22A 1.35(2) . ?
C1 H1A 1.00 . ?
C2 C3 1.432(4) . ?
C2 C7 1.418(4) . ?
C3 H3A 0.950 . ?
C3 C4 1.382(5) . ?
C4 H4A 0.950 . ?
C4 C5 1.387(5) . ?
C5 H5A 0.950 . ?
C5 C6 1.382(5) . ?
C6 H6A 0.950 . ?
C6 C7 1.387(4) . ?
C7 H7A 0.950 . ?
C8 H8A 0.980 . ?
C8 H8B 0.980 . ?
C8 H8C 0.980 . ?
C9 H9A 0.980 . ?
C9 H9B 0.980 . ?
C9 H9C 0.980 . ?
C10 H10A 0.980 . ?
C10 H10B 0.980 . ?
C10 H10C 0.980 . ?
C11 H11A 0.980 . ?
C11 H11B 0.980 . ?
C11 H11C 0.980 . ?
C12 H12A 0.980 . ?
C12 H12B 0.980 . ?
C12 H12C 0.980 . ?
C13 H13A 0.980 . ?
C13 H13B 0.980 . ?
C13 H13C 0.980 . ?
C14A H14A 0.980 . ?
C14A H14B 0.980 . ?
C14A H14C 0.980 . ?
C14 H14D 0.980 . ?
C14 H14E 0.980 . ?
C14 H14F 0.980 . ?
C15 H15A 0.980 . ?
C15 H15B 0.980 . ?
C15 H15C 0.980 . ?
C15A H15D 0.980 . ?
C15A H15E 0.980 . ?
C15A H15F 0.980 . ?
C16 H16A 0.990 . ?
C16 H16B 0.990 . ?
C16 C17 1.388(10) . ?
C16A H16C 0.990 . ?
C16A H16D 0.990 . ?
C17 H17A 0.990 . ?
C17 H17B 0.990 . ?
C18 H18A 0.980 . ?
C18 H18B 0.980 . ?
C18 H18C 0.980 . ?
C19 H19A 0.990 . ?
C19 H19B 0.990 . ?
C19 C20 1.320(10) . ?
C20 H20A 0.990 . ?
C20 H20B 0.990 . ?
C20A H20C 0.990 . ?
C20A H20D 0.990 . ?
C21A H21A 0.980 . ?
C21A H21B 0.980 . ?
C21A H21C 0.980 . ?
C21 H21D 0.980 . ?
C21 H21E 0.980 . ?
C21 H21F 0.980 . ?
C22A H22A 0.980 . ?
C22A H22B 0.980 . ?
C22A H22C 0.980 . ?
C22 H22D 0.980 . ?
C22 H22E 0.980 . ?
C22 H22F 0.980 . ?
